data_7248604
loop_
_publ_author_name
'Wu, Yu'
'Li, Junlan'
'Xu, Jing'
'Muddassir, Mohd.'
'Kushwaha, Aparna'
'Daniel, Omoding'
'Kumar, Abhinav'
'Zou, Like'

_publ_section_title
;
 4,4&#x2032;-Bis(imidazolyl)biphenyl-appended Cd(ii) coordination polymer:
 a dual-functional material for antibiotic sensing and photodegradation
;
_journal_issue 23
_journal_name_full CrystEngComm
_journal_page_first 3113
_journal_page_last 3122
_journal_paper_doi 10.1039/D4CE00294F
_journal_volume 26
_journal_year 2024
_chemical_formula_moiety 'C40 H34 Cd1.5 N8 O4, Cl O4'
_chemical_formula_sum 'C40 H34 Cd1.5 Cl N8 O8'
_chemical_formula_weight 958.80
_space_group_crystal_system monoclinic
_space_group_IT_number 15
_space_group_name_Hall '-C 2yc'
_space_group_name_H-M_alt 'C 1 2/c 1'
_atom_sites_solution_hydrogens geom
_atom_sites_solution_primary dual
_audit_creation_date 2023-06-03
_audit_creation_method
;
Olex2 1.5
(compiled 2021.08.20 svn.r13c46975 for OlexSys, GUI svn.r6405)
;
_audit_update_record
;
2024-02-05 deposited with the CCDC.	2024-05-13 downloaded from the CCDC.
;
_cell_angle_alpha 90
_cell_angle_beta 102.2020(10)
_cell_angle_gamma 90
_cell_formula_units_Z 8
_cell_length_a 34.707(2)
_cell_length_b 11.0408(7)
_cell_length_c 21.7951(16)
_cell_measurement_reflns_used 3745
_cell_measurement_temperature 296.15
_cell_measurement_theta_max 22.68
_cell_measurement_theta_min 2.46
_cell_volume 8163.1(9)
_computing_cell_refinement 'SAINT v8.34A (Bruker, 2013)'
_computing_data_reduction 'SAINT v8.34A (Bruker, 2013)'
_computing_molecular_graphics 'Olex2 1.5 (Dolomanov et al., 2009)'
_computing_publication_material 'Olex2 1.5 (Dolomanov et al., 2009)'
_computing_structure_refinement 'SHELXL 2018/3 (Sheldrick, 2015)'
_computing_structure_solution 'SHELXT 2018/2 (Sheldrick, 2018)'
_diffrn_ambient_temperature 296.15
_diffrn_measured_fraction_theta_full 0.999
_diffrn_measured_fraction_theta_max 0.985
_diffrn_measurement_device_type 'CCD area detector'
_diffrn_measurement_method 'phi and omega scans'
_diffrn_radiation_monochromator graphite
_diffrn_radiation_type MoK\a
_diffrn_radiation_wavelength 0.71073
_diffrn_reflns_av_R_equivalents 0.0526
_diffrn_reflns_av_unetI/netI 0.0733
_diffrn_reflns_Laue_measured_fraction_full 0.999
_diffrn_reflns_Laue_measured_fraction_max 0.985
_diffrn_reflns_limit_h_max 45
_diffrn_reflns_limit_h_min -36
_diffrn_reflns_limit_k_max 14
_diffrn_reflns_limit_k_min -13
_diffrn_reflns_limit_l_max 20
_diffrn_reflns_limit_l_min -28
_diffrn_reflns_number 24279
_diffrn_reflns_point_group_measured_fraction_full 0.999
_diffrn_reflns_point_group_measured_fraction_max 0.985
_diffrn_reflns_theta_full 25.242
_diffrn_reflns_theta_max 27.581
_diffrn_reflns_theta_min 1.201
_diffrn_source_current 30.0
_diffrn_source_power 1.5
_diffrn_source_voltage 50.0
_exptl_absorpt_coefficient_mu 0.916
_exptl_absorpt_correction_T_max 0.7456
_exptl_absorpt_correction_T_min 0.6211
_exptl_absorpt_correction_type none
_exptl_absorpt_process_details
;
SADABS-2014/5 (Bruker,2014/5) was used for absorption correction.
wR2(int) was 0.0690 before and 0.0452 after correction.
The Ratio of minimum to maximum transmission is 0.8330.
The \l/2 correction factor is 0.00150.
;
_exptl_crystal_colour yellow
_exptl_crystal_density_diffrn 1.560
_exptl_crystal_description block
_exptl_crystal_F_000 3864
_refine_diff_density_max 0.928
_refine_diff_density_min -1.044
_refine_diff_density_rms 0.194
_refine_ls_extinction_method none
_refine_ls_goodness_of_fit_ref 1.028
_refine_ls_hydrogen_treatment constr
_refine_ls_matrix_type full
_refine_ls_number_parameters 567
_refine_ls_number_reflns 9329
_refine_ls_number_restraints 608
_refine_ls_restrained_S_all 1.029
_refine_ls_R_factor_all 0.1231
_refine_ls_R_factor_gt 0.0648
_refine_ls_shift/su_max 0.000
_refine_ls_shift/su_mean 0.000
_refine_ls_structure_factor_coef Fsqd
_refine_ls_weighting_details 'w=1/[\s^2^(Fo^2^)+(0.1230P)^2^+5.2768P] where P=(Fo^2^+2Fc^2^)/3'
_refine_ls_weighting_scheme calc
_refine_ls_wR_factor_gt 0.1755
_refine_ls_wR_factor_ref 0.2210
_reflns_Friedel_coverage 0.000
_reflns_number_gt 5395
_reflns_number_total 9329
_reflns_threshold_expression 'I > 2\s(I)'
_cod_data_source_file d4ce00294f2.cif
_cod_data_source_block 2
_cod_depositor_comments 'Adding full bibliography for 7248604.cif.'
_cod_original_cell_volume 8163.0(10)
_cod_original_formula_sum 'C40 H34 Cd1.50 Cl N8 O8'
_cod_database_code 7248604
_shelx_shelxl_version_number 2018/3
_shelx_space_group_comment
;
The symmetry employed for this shelxl refinement is uniquely defined
by the following loop, which should always be used as a source of
symmetry information in preference to the above space-group names.
They are only intended as comments.
;
_olex2_refinement_description
;
1. Fixed Uiso
 At 1.2 times of:
  All C(H) groups
 At 1.5 times of:
  All C(H,H,H) groups
2. Rigid bond restraints
 All non-hydrogen atoms
 with sigma for 1-2 distances of 0.01 and sigma for 1-3 distances of 0.01
 C39, C40
 with sigma for 1-2 distances of 0.005 and sigma for 1-3 distances of 0.005
3. Uiso/Uaniso restraints and constraints
All non-hydrogen atoms have similar U: within 2A with sigma of 0.04 and sigma
for terminal atoms of 0.08 within 2A
C40 \\sim C39: within 2A with sigma of 0.005 and sigma for terminal atoms of
0.01 within 2A
Uanis(O12) \\sim Ueq, Uanis(O11) \\sim Ueq, Uanis(Cl2) \\sim Ueq, Uanis(O9)
\\sim Ueq, Uanis(O10) \\sim Ueq, Uanis(O8) \\sim Ueq, Uanis(O6) \\sim Ueq,
Uanis(O7) \\sim Ueq, Uanis(Cl1) \\sim Ueq, Uanis(O5) \\sim Ueq: with sigma of
0.01 and sigma for terminal atoms of 0.02
4. Others
 Fixed Sof: Cl2(0.5) O9(0.5) O10(0.5) O11(0.5) O12(0.5) Cl1(0.5) O5(0.5)
 O6(0.5) O7(0.5) O8(0.5)
5.a Aromatic/amide H refined with riding coordinates:
 C1(H1), C2(H2), C3(H3), C5(H5), C6(H6), C8(H8), C9(H9), C11(H11), C12(H12),
 C14(H14), C15(H15), C16(H16), C17(H17), C18(H18), C19(H19), C20(H20), C21(H21),
  C23(H23), C24(H24), C26(H26), C27(H27), C28(H28), C30(H30), C29(H29),
 C32(H32), C33(H33), C35(H35), C36(H36)
5.b Fitted pentagon refined as free rotating group:
 C28(N8,C30,C29,N7)
5.c Idealised Me refined as rotating group:
 C38(H38A,H38B,H38C), C40(H40A,H40B,H40C)
;
_olex2_submission_special_instructions 'No special instructions were received'

loop_
_space_group_symop_operation_xyz
'x, y, z'
'-x, y, -z+1/2'
'x+1/2, y+1/2, z'
'-x+1/2, y+1/2, -z+1/2'
'-x, -y, -z'
'x, -y, z-1/2'
'-x+1/2, -y+1/2, -z'
'x+1/2, -y+1/2, z-1/2'

loop_
_atom_site_label
_atom_site_type_symbol
_atom_site_fract_x
_atom_site_fract_y
_atom_site_fract_z
_atom_site_U_iso_or_equiv
_atom_site_adp_type
_atom_site_occupancy
_atom_site_site_symmetry_order
_atom_site_calc_flag
_atom_site_refinement_flags_posn
_atom_site_refinement_flags_adp
_atom_site_refinement_flags_occupancy
_atom_site_disorder_assembly
_atom_site_disorder_group
Cd1 Cd 0.20524(2) 0.69380(5) 0.32647(2) 0.0509(2) Uani 1 1 d . U . . .
Cd2 Cd 0.250000 0.750000 0.500000 0.03650(19) Uani 1 2 d S U P . .
O1 O 0.20104(15) 0.9058(6) 0.3128(3) 0.0737(15) Uani 1 1 d . U . . .
O2 O 0.22650(14) 0.8611(6) 0.4095(2) 0.0734(14) Uani 1 1 d . U . . .
O3 O 0.26728(16) 0.9088(5) 0.5676(3) 0.0859(18) Uani 1 1 d . U . . .
O4 O 0.2791(2) 1.0136(7) 0.6507(3) 0.114(2) Uani 1 1 d . U . . .
N1 N 0.26562(17) 0.7132(6) 0.2983(3) 0.0614(16) Uani 1 1 d . U . . .
N2 N 0.32769(17) 0.6754(6) 0.2931(3) 0.0653(18) Uani 1 1 d . U . . .
N3 N 0.58396(17) 0.2456(6) 0.3590(4) 0.0675(18) Uani 1 1 d . U . . .
N4 N 0.64492(16) 0.1935(6) 0.3548(3) 0.0521(14) Uani 1 1 d . U . . .
N5 N 0.17264(18) 0.6588(7) 0.2231(3) 0.0677(17) Uani 1 1 d . U . . .
N6 N 0.12710(17) 0.6254(6) 0.1380(3) 0.0630(16) Uani 1 1 d . U . . .
C1 C 0.29541(18) 0.6335(8) 0.3120(3) 0.0572(18) Uani 1 1 d . U . . .
H1 H 0.294046 0.559506 0.331755 0.069 Uiso 1 1 calc R U . . .
C2 C 0.2797(2) 0.8089(9) 0.2701(4) 0.078(3) Uani 1 1 d . U . . .
H2 H 0.265442 0.878659 0.256423 0.093 Uiso 1 1 calc R U . . .
C3 C 0.3178(3) 0.7882(9) 0.2647(5) 0.088(3) Uani 1 1 d . U . . .
H3 H 0.333699 0.838236 0.246240 0.106 Uiso 1 1 calc R U . . .
C4 C 0.36457(19) 0.6142(8) 0.3009(4) 0.064(2) Uani 1 1 d . U . . .
C5 C 0.3672(2) 0.4953(8) 0.3071(4) 0.073(2) Uani 1 1 d . U . . .
H5 H 0.344451 0.449505 0.304985 0.088 Uiso 1 1 calc R U . . .
C6 C 0.4031(2) 0.4388(8) 0.3168(4) 0.070(2) Uani 1 1 d . U . . .
H6 H 0.403956 0.355323 0.322701 0.083 Uiso 1 1 calc R U . . .
C7 C 0.4374(2) 0.4981(8) 0.3182(4) 0.0630(19) Uani 1 1 d . U . . .
C8 C 0.4340(3) 0.6202(10) 0.3121(7) 0.146(5) Uani 1 1 d . U . . .
H8 H 0.456645 0.666218 0.313898 0.175 Uiso 1 1 calc R U . . .
C9 C 0.3978(3) 0.6784(10) 0.3032(8) 0.143(5) Uani 1 1 d . U . . .
H9 H 0.396527 0.762164 0.298887 0.171 Uiso 1 1 calc R U . . .
C10 C 0.4763(2) 0.4337(8) 0.3283(4) 0.065(2) Uani 1 1 d . U . . .
C11 C 0.4780(3) 0.3081(9) 0.3288(8) 0.130(5) Uani 1 1 d . U . . .
H11 H 0.454628 0.264018 0.322423 0.156 Uiso 1 1 calc R U . . .
C12 C 0.5132(3) 0.2474(10) 0.3385(7) 0.135(5) Uani 1 1 d . U . . .
H12 H 0.513649 0.163181 0.338925 0.162 Uiso 1 1 calc R U . . .
C13 C 0.5478(2) 0.3110(8) 0.3476(4) 0.066(2) Uani 1 1 d . U . . .
C14 C 0.54670(19) 0.4333(8) 0.3468(4) 0.0593(18) Uani 1 1 d . U . . .
H14 H 0.570177 0.476721 0.353200 0.071 Uiso 1 1 calc R U . . .
C15 C 0.5118(2) 0.4942(7) 0.3366(4) 0.0590(18) Uani 1 1 d . U . . .
H15 H 0.511901 0.578403 0.335327 0.071 Uiso 1 1 calc R U . . .
C16 C 0.61719(18) 0.2749(7) 0.3390(3) 0.0519(17) Uani 1 1 d . U . . .
H16 H 0.619969 0.344920 0.316600 0.062 Uiso 1 1 calc R U . . .
C17 C 0.5923(2) 0.1365(9) 0.3899(6) 0.104(4) Uani 1 1 d . U . . .
H17 H 0.575531 0.090693 0.408800 0.124 Uiso 1 1 calc R U . . .
C18 C 0.6303(2) 0.1101(8) 0.3869(5) 0.082(3) Uani 1 1 d . U . . .
H18 H 0.644035 0.042345 0.405055 0.099 Uiso 1 1 calc R U . . .
C19 C 0.1375(2) 0.6165(7) 0.2017(3) 0.0605(18) Uani 1 1 d . U . . .
H19 H 0.121372 0.584220 0.226725 0.073 Uiso 1 1 calc R U . . .
C20 C 0.1855(3) 0.6952(11) 0.1728(4) 0.093(3) Uani 1 1 d . U . . .
H20 H 0.210190 0.729081 0.174087 0.112 Uiso 1 1 calc R U . . .
C21 C 0.1577(3) 0.6766(11) 0.1189(4) 0.096(3) Uani 1 1 d . U . . .
H21 H 0.159636 0.695144 0.078065 0.115 Uiso 1 1 calc R U . . .
C22 C 0.0902(2) 0.5876(7) 0.0984(3) 0.0571(17) Uani 1 1 d . U . . .
C23 C 0.0824(2) 0.6190(8) 0.0356(3) 0.065(2) Uani 1 1 d . U . . .
H23 H 0.100491 0.663094 0.018670 0.077 Uiso 1 1 calc R U . . .
C24 C 0.0467(2) 0.5828(8) -0.0014(4) 0.067(2) Uani 1 1 d . U . . .
H24 H 0.041367 0.602998 -0.043824 0.080 Uiso 1 1 calc R U . . .
C25 C 0.0194(2) 0.5196(6) 0.0210(3) 0.0524(16) Uani 1 1 d . U . . .
C26 C 0.0286(2) 0.4914(7) 0.0840(3) 0.0622(19) Uani 1 1 d . U . . .
H26 H 0.010099 0.449062 0.100962 0.075 Uiso 1 1 calc R U . . .
C27 C 0.0635(2) 0.5229(8) 0.1229(3) 0.0643(19) Uani 1 1 d . U . . .
H27 H 0.068955 0.500691 0.165015 0.077 Uiso 1 1 calc R U . . .
C28 C 0.33924(11) 0.6692(3) 0.4947(2) 0.0460(15) Uani 1 1 d G U . . .
H28 H 0.338275 0.600899 0.519328 0.055 Uiso 1 1 calc R U . . .
N8 N 0.37172(9) 0.7060(4) 0.4690(3) 0.0563(15) Uani 1 1 d G U . . .
C30 C 0.36104(13) 0.8145(4) 0.4347(3) 0.085(3) Uani 1 1 d G U . . .
H30 H 0.376868 0.858108 0.413036 0.102 Uiso 1 1 calc R U . . .
C29 C 0.32197(13) 0.8448(4) 0.4391(3) 0.078(3) Uani 1 1 d G U . . .
H29 H 0.307705 0.911692 0.420937 0.094 Uiso 1 1 calc R U . . .
N7 N 0.30849(9) 0.7550(4) 0.4762(2) 0.0467(13) Uani 1 1 d G U . . .
C31 C 0.40751(18) 0.6467(6) 0.4781(4) 0.0525(17) Uani 1 1 d . U . . .
C32 C 0.41040(18) 0.5254(7) 0.4836(4) 0.0568(18) Uani 1 1 d . U . . .
H32 H 0.387648 0.479308 0.480671 0.068 Uiso 1 1 calc R U . . .
C33 C 0.44632(19) 0.4687(7) 0.4934(4) 0.0600(19) Uani 1 1 d . U . . .
H33 H 0.447380 0.385088 0.498808 0.072 Uiso 1 1 calc R U . . .
C34 C 0.48049(17) 0.5305(6) 0.4955(4) 0.0512(16) Uani 1 1 d . U . . .
C35 C 0.4770(2) 0.6541(8) 0.4913(7) 0.129(5) Uani 1 1 d . U . . .
H35 H 0.499667 0.700270 0.493923 0.155 Uiso 1 1 calc R U . . .
C36 C 0.4413(3) 0.7125(9) 0.4835(8) 0.132(5) Uani 1 1 d . U . . .
H36 H 0.440214 0.796592 0.481841 0.159 Uiso 1 1 calc R U . . .
C37 C 0.21697(19) 0.9381(7) 0.3674(3) 0.0516(16) Uani 1 1 d . U . . .
C38 C 0.2275(3) 1.0665(8) 0.3780(7) 0.114(4) Uani 1 1 d . U . . .
H38A H 0.204104 1.113272 0.377186 0.172 Uiso 1 1 calc R U . . .
H38B H 0.240300 1.094521 0.345673 0.172 Uiso 1 1 calc R U . . .
H38C H 0.245093 1.075638 0.418184 0.172 Uiso 1 1 calc R U . . .
C39 C 0.2671(2) 1.0060(7) 0.5932(4) 0.0650(19) Uani 1 1 d . U . . .
C40 C 0.2522(3) 1.1194(9) 0.5588(5) 0.114(3) Uani 1 1 d . U . . .
H40A H 0.252328 1.183871 0.588368 0.172 Uiso 1 1 calc R U . . .
H40B H 0.225827 1.106636 0.535386 0.172 Uiso 1 1 calc R U . . .
H40C H 0.268956 1.140451 0.530560 0.172 Uiso 1 1 calc R U . . .
Cl2 Cl 0.36865(13) 0.7160(5) 0.0891(2) 0.0733(11) Uani 0.5 1 d . U P A -2
O9 O 0.3564(5) 0.7789(14) 0.1337(7) 0.110(4) Uani 0.5 1 d . U P A -2
O10 O 0.4097(4) 0.7368(16) 0.0916(8) 0.116(5) Uani 0.5 1 d . U P A -2
O11 O 0.3511(4) 0.7189(14) 0.0321(6) 0.096(4) Uani 0.5 1 d . U P A -2
O12 O 0.3647(4) 0.6035(16) 0.1052(9) 0.125(5) Uani 0.5 1 d . U P A -2
Cl1 Cl 0.4682(2) 0.8926(6) 0.2192(3) 0.120(2) Uani 0.5 1 d . U P B -1
O5 O 0.4861(8) 0.833(2) 0.2711(12) 0.200(8) Uani 0.5 1 d . U P B -1
O6 O 0.4863(7) 0.995(2) 0.2124(10) 0.194(8) Uani 0.5 1 d . U P B -1
O7 O 0.4632(7) 0.847(2) 0.1595(9) 0.172(7) Uani 0.5 1 d . U P B -1
O8 O 0.4263(4) 0.9272(13) 0.2306(5) 0.100(4) Uani 0.5 1 d . U P B -1

loop_
_atom_site_aniso_label
_atom_site_aniso_U_11
_atom_site_aniso_U_22
_atom_site_aniso_U_33
_atom_site_aniso_U_23
_atom_site_aniso_U_13
_atom_site_aniso_U_12
Cd1 0.0382(3) 0.0652(4) 0.0451(3) -0.0039(2) -0.0003(2) 0.0094(2)
Cd2 0.0275(3) 0.0407(4) 0.0393(4) -0.0039(3) 0.0025(2) 0.0044(3)
O1 0.065(3) 0.087(4) 0.063(3) 0.004(3) -0.001(3) 0.012(3)
O2 0.057(3) 0.092(4) 0.064(3) 0.028(3) -0.002(2) 0.008(3)
O3 0.073(4) 0.072(3) 0.111(5) -0.049(3) 0.013(3) -0.002(3)
O4 0.155(6) 0.109(5) 0.067(4) -0.015(4) 0.001(4) 0.030(5)
N1 0.039(3) 0.085(4) 0.059(4) 0.010(3) 0.007(3) 0.010(3)
N2 0.043(3) 0.086(5) 0.070(4) 0.026(3) 0.017(3) 0.014(3)
N3 0.036(3) 0.068(4) 0.097(5) 0.018(4) 0.012(3) -0.002(3)
N4 0.036(3) 0.065(4) 0.054(4) 0.000(3) 0.006(2) 0.009(3)
N5 0.051(3) 0.099(5) 0.049(3) -0.010(3) 0.000(3) 0.021(3)
N6 0.053(3) 0.089(5) 0.043(3) -0.018(3) 0.002(2) 0.017(3)
C1 0.034(3) 0.082(5) 0.055(4) 0.014(4) 0.010(3) 0.009(3)
C2 0.061(5) 0.097(6) 0.077(6) 0.038(5) 0.019(4) 0.026(4)
C3 0.065(5) 0.098(6) 0.109(8) 0.050(6) 0.034(5) 0.024(4)
C4 0.035(3) 0.088(5) 0.070(5) 0.026(4) 0.013(3) 0.011(3)
C5 0.038(3) 0.074(4) 0.104(7) -0.028(5) 0.006(4) -0.003(3)
C6 0.039(3) 0.065(4) 0.101(6) -0.017(5) 0.008(4) -0.002(3)
C7 0.039(3) 0.076(4) 0.076(5) 0.019(4) 0.018(4) 0.004(3)
C8 0.046(4) 0.100(6) 0.299(15) 0.106(9) 0.054(7) 0.017(4)
C9 0.055(5) 0.091(6) 0.289(16) 0.097(9) 0.054(8) 0.017(4)
C10 0.038(3) 0.079(5) 0.078(5) 0.018(4) 0.015(3) 0.002(3)
C11 0.037(4) 0.079(5) 0.274(15) 0.051(8) 0.031(7) 0.002(4)
C12 0.046(4) 0.076(6) 0.276(16) 0.042(8) 0.019(7) -0.002(4)
C13 0.036(3) 0.071(4) 0.091(6) 0.021(4) 0.015(4) 0.003(3)
C14 0.035(3) 0.078(4) 0.065(5) 0.009(4) 0.009(3) -0.003(3)
C15 0.043(3) 0.064(4) 0.070(5) 0.003(4) 0.012(3) -0.001(3)
C16 0.035(3) 0.070(4) 0.051(4) 0.003(3) 0.009(3) 0.002(3)
C17 0.055(5) 0.079(6) 0.183(11) 0.056(6) 0.040(6) 0.012(4)
C18 0.049(4) 0.066(5) 0.132(8) 0.027(5) 0.019(5) 0.009(4)
C19 0.061(4) 0.076(5) 0.038(3) -0.002(3) -0.004(3) 0.018(4)
C20 0.059(5) 0.173(10) 0.049(4) -0.027(5) 0.012(4) -0.002(5)
C21 0.064(5) 0.176(11) 0.047(4) -0.018(5) 0.010(4) -0.014(6)
C22 0.055(4) 0.065(4) 0.045(4) -0.012(3) -0.003(3) 0.023(3)
C23 0.063(4) 0.079(5) 0.046(4) 0.004(4) 0.000(3) 0.012(4)
C24 0.069(5) 0.085(6) 0.039(4) 0.006(4) -0.007(3) 0.015(4)
C25 0.061(4) 0.050(4) 0.040(3) -0.003(3) -0.002(3) 0.027(3)
C26 0.068(4) 0.074(5) 0.042(4) -0.002(4) 0.006(3) 0.006(4)
C27 0.068(4) 0.088(6) 0.032(3) -0.006(3) -0.001(3) 0.010(4)
C28 0.025(3) 0.056(4) 0.056(4) -0.001(3) 0.007(3) 0.003(3)
N8 0.036(3) 0.051(3) 0.085(5) 0.013(3) 0.020(3) 0.004(2)
C30 0.045(4) 0.071(5) 0.146(9) 0.052(5) 0.036(5) 0.019(4)
C29 0.043(4) 0.081(5) 0.115(7) 0.037(5) 0.028(4) 0.013(4)
N7 0.031(3) 0.051(3) 0.057(3) 0.001(3) 0.005(2) 0.006(2)
C31 0.032(3) 0.051(4) 0.079(5) 0.009(4) 0.020(3) 0.007(3)
C32 0.030(3) 0.055(4) 0.088(5) -0.007(4) 0.017(3) 0.000(3)
C33 0.038(3) 0.049(4) 0.095(6) 0.001(4) 0.019(4) 0.006(3)
C34 0.032(3) 0.054(4) 0.070(5) 0.006(4) 0.017(3) 0.004(3)
C35 0.033(4) 0.061(5) 0.302(15) 0.052(8) 0.055(7) 0.001(4)
C36 0.041(4) 0.058(5) 0.309(16) 0.054(8) 0.062(7) 0.014(3)
C37 0.039(3) 0.059(4) 0.055(4) 0.009(3) 0.007(3) 0.009(3)
C38 0.106(8) 0.063(5) 0.167(11) -0.007(6) 0.012(7) -0.012(6)
C39 0.069(5) 0.050(4) 0.072(5) -0.011(3) 0.009(4) 0.006(4)
C40 0.131(7) 0.080(5) 0.119(7) 0.024(5) -0.003(6) 0.012(6)
Cl2 0.074(3) 0.088(3) 0.068(3) -0.002(2) 0.038(2) 0.003(2)
O9 0.125(10) 0.124(9) 0.091(8) -0.030(7) 0.047(8) -0.011(8)
O10 0.092(6) 0.154(12) 0.105(10) 0.016(9) 0.027(7) -0.005(7)
O11 0.070(7) 0.162(11) 0.063(6) -0.008(6) 0.030(5) -0.013(7)
O12 0.100(9) 0.118(7) 0.164(12) 0.005(8) 0.046(9) 0.015(7)
Cl1 0.164(5) 0.115(4) 0.086(4) 0.007(3) 0.039(4) -0.017(4)
O5 0.193(14) 0.245(16) 0.164(11) 0.090(12) 0.041(11) 0.015(12)
O6 0.229(14) 0.163(11) 0.197(15) 0.015(9) 0.058(13) -0.078(12)
O7 0.183(14) 0.216(14) 0.132(9) -0.055(10) 0.068(10) -0.016(12)
O8 0.148(8) 0.109(9) 0.041(6) -0.017(6) 0.016(6) -0.022(7)

loop_
_atom_type_symbol
_atom_type_description
_atom_type_scat_dispersion_real
_atom_type_scat_dispersion_imag
_atom_type_scat_source
C C 0.0033 0.0016 'International Tables Vol C Tables 4.2.6.8 and 6.1.1.4'
H H 0.0000 0.0000 'International Tables Vol C Tables 4.2.6.8 and 6.1.1.4'
Cd Cd -0.8075 1.2024 'International Tables Vol C Tables 4.2.6.8 and 6.1.1.4'
Cl Cl 0.1484 0.1585 'International Tables Vol C Tables 4.2.6.8 and 6.1.1.4'
N N 0.0061 0.0033 'International Tables Vol C Tables 4.2.6.8 and 6.1.1.4'
O O 0.0106 0.0060 'International Tables Vol C Tables 4.2.6.8 and 6.1.1.4'

loop_
_geom_angle_atom_site_label_1
_geom_angle_atom_site_label_2
_geom_angle_atom_site_label_3
_geom_angle
_geom_angle_site_symmetry_1
_geom_angle_site_symmetry_3
_geom_angle_publ_flag
O1 Cd1 O2 51.69(17) . . ?
O1 Cd1 O3 123.53(18) . 7_566 ?
O1 Cd1 O4 170.1(2) . 7_566 ?
O3 Cd1 O2 71.85(16) 7_566 . ?
O4 Cd1 O2 121.5(2) 7_566 . ?
O4 Cd1 O3 50.4(2) 7_566 7_566 ?
N1 Cd1 O1 84.8(2) . . ?
N1 Cd1 O2 88.8(2) . . ?
N1 Cd1 O3 95.4(2) . 7_566 ?
N1 Cd1 O4 88.0(3) . 7_566 ?
N1 Cd1 N5 92.3(2) . . ?
N4 Cd1 O1 90.0(2) 3_455 . ?
N4 Cd1 O2 87.37(19) 3_455 . ?
N4 Cd1 O3 86.80(19) 3_455 7_566 ?
N4 Cd1 O4 97.1(3) 3_455 7_566 ?
N4 Cd1 N1 174.8(2) 3_455 . ?
N4 Cd1 N5 88.6(2) 3_455 . ?
N5 Cd1 O1 92.2(2) . . ?
N5 Cd1 O2 143.6(2) . . ?
N5 Cd1 O3 144.0(2) . 7_566 ?
N5 Cd1 O4 94.9(2) . 7_566 ?
O2 Cd2 O2 180.0(2) 7_566 . ?
O3 Cd2 O2 82.0(2) 7_566 . ?
O3 Cd2 O2 98.0(2) . . ?
O3 Cd2 O2 98.0(2) 7_566 7_566 ?
O3 Cd2 O2 82.0(2) . 7_566 ?
O3 Cd2 O3 180.0(3) . 7_566 ?
N7 Cd2 O2 92.1(4) 7_566 . ?
N7 Cd2 O2 87.9(4) 7_566 7_566 ?
N7 Cd2 O2 92.13(16) . 7_566 ?
N7 Cd2 O2 87.87(16) . . ?
N7 Cd2 O3 89.8(5) 7_566 . ?
N7 Cd2 O3 90.2(5) 7_566 7_566 ?
N7 Cd2 O3 90.18(19) . . ?
N7 Cd2 O3 89.82(19) . 7_566 ?
N7 Cd2 N7 180.0(5) 7_566 . ?
C37 O1 Cd1 99.1(5) . . ?
Cd2 O2 Cd1 102.4(2) . . ?
C37 O2 Cd1 88.8(5) . . ?
C37 O2 Cd2 168.6(6) . . ?
Cd2 O3 Cd1 103.8(2) . 7_566 ?
C39 O3 Cd1 90.9(6) . 7_566 ?
C39 O3 Cd2 161.8(6) . . ?
C39 O4 Cd1 99.1(5) . 7_566 ?
C1 N1 Cd1 125.3(5) . . ?
C1 N1 C2 106.0(6) . . ?
C2 N1 Cd1 128.5(5) . . ?
C1 N2 C3 107.3(6) . . ?
C1 N2 C4 125.6(6) . . ?
C3 N2 C4 127.1(7) . . ?
C16 N3 C13 127.0(7) . . ?
C16 N3 C17 105.1(6) . . ?
C17 N3 C13 127.8(7) . . ?
C16 N4 Cd1 126.0(5) . 3_545 ?
C16 N4 C18 105.9(6) . . ?
C18 N4 Cd1 128.0(5) . 3_545 ?
C19 N5 Cd1 129.4(6) . . ?
C19 N5 C20 105.4(7) . . ?
C20 N5 Cd1 124.6(6) . . ?
C19 N6 C22 126.7(7) . . ?
C21 N6 C19 106.8(7) . . ?
C21 N6 C22 126.5(7) . . ?
N1 C1 N2 110.9(7) . . ?
N1 C1 H1 124.5 . . ?
N2 C1 H1 124.5 . . ?
N1 C2 H2 124.6 . . ?
N1 C2 C3 110.7(7) . . ?
C3 C2 H2 124.6 . . ?
N2 C3 H3 127.4 . . ?
C2 C3 N2 105.1(7) . . ?
C2 C3 H3 127.4 . . ?
C5 C4 N2 121.6(7) . . ?
C5 C4 C9 118.7(8) . . ?
C9 C4 N2 119.7(8) . . ?
C4 C5 H5 119.7 . . ?
C4 C5 C6 120.6(8) . . ?
C6 C5 H5 119.7 . . ?
C5 C6 H6 118.3 . . ?
C7 C6 C5 123.4(8) . . ?
C7 C6 H6 118.3 . . ?
C6 C7 C8 114.9(7) . . ?
C6 C7 C10 122.2(7) . . ?
C8 C7 C10 122.8(7) . . ?
C7 C8 H8 119.0 . . ?
C7 C8 C9 122.0(9) . . ?
C9 C8 H8 119.0 . . ?
C4 C9 C8 120.3(9) . . ?
C4 C9 H9 119.8 . . ?
C8 C9 H9 119.8 . . ?
C11 C10 C7 120.6(7) . . ?
C15 C10 C7 122.7(7) . . ?
C15 C10 C11 116.6(7) . . ?
C10 C11 H11 119.2 . . ?
C12 C11 C10 121.6(9) . . ?
C12 C11 H11 119.2 . . ?
C11 C12 H12 120.1 . . ?
C13 C12 C11 119.9(9) . . ?
C13 C12 H12 120.1 . . ?
C12 C13 N3 118.6(8) . . ?
C14 C13 N3 122.1(7) . . ?
C14 C13 C12 119.3(8) . . ?
C13 C14 H14 119.4 . . ?
C13 C14 C15 121.2(7) . . ?
C15 C14 H14 119.4 . . ?
C10 C15 H15 119.3 . . ?
C14 C15 C10 121.4(7) . . ?
C14 C15 H15 119.3 . . ?
N3 C16 H16 123.8 . . ?
N4 C16 N3 112.3(7) . . ?
N4 C16 H16 123.8 . . ?
N3 C17 H17 127.2 . . ?
C18 C17 N3 105.5(8) . . ?
C18 C17 H17 127.2 . . ?
N4 C18 C17 111.1(7) . . ?
N4 C18 H18 124.4 . . ?
C17 C18 H18 124.4 . . ?
N5 C19 N6 111.5(7) . . ?
N5 C19 H19 124.3 . . ?
N6 C19 H19 124.3 . . ?
N5 C20 H20 124.3 . . ?
N5 C20 C21 111.3(9) . . ?
C21 C20 H20 124.3 . . ?
N6 C21 C20 104.9(8) . . ?
N6 C21 H21 127.6 . . ?
C20 C21 H21 127.6 . . ?
C23 C22 N6 118.8(7) . . ?
C27 C22 N6 120.4(7) . . ?
C27 C22 C23 120.8(7) . . ?
C22 C23 H23 121.1 . . ?
C22 C23 C24 117.9(8) . . ?
C24 C23 H23 121.1 . . ?
C23 C24 H24 118.4 . . ?
C25 C24 C23 123.2(7) . . ?
C25 C24 H24 118.4 . . ?
C24 C25 C25 122.1(8) . 5_565 ?
C24 C25 C26 116.6(7) . . ?
C26 C25 C25 121.4(9) . 5_565 ?
C25 C26 H26 118.5 . . ?
C27 C26 C25 123.1(8) . . ?
C27 C26 H26 118.5 . . ?
C22 C27 C26 118.4(7) . . ?
C22 C27 H27 120.8 . . ?
C26 C27 H27 120.8 . . ?
N8 C28 H28 126.0 . . ?
N8 C28 N7 108.0 . . ?
N7 C28 H28 126.0 . . ?
C28 N8 C30 108.0 . . ?
C31 N8 C28 125.0(4) . . ?
C31 N8 C30 127.0(4) . . ?
N8 C30 H30 126.0 . . ?
N8 C30 C29 108.0 . . ?
C29 C30 H30 126.0 . . ?
C30 C29 H29 126.0 . . ?
N7 C29 C30 108.0 . . ?
N7 C29 H29 126.0 . . ?
C28 N7 Cd2 126.3(2) . . ?
C29 N7 Cd2 125.7(2) . . ?
C29 N7 C28 108.0 . . ?
C32 C31 N8 122.1(6) . . ?
C32 C31 C36 118.4(7) . . ?
C36 C31 N8 119.5(7) . . ?
C31 C32 H32 119.5 . . ?
C31 C32 C33 121.1(6) . . ?
C33 C32 H32 119.5 . . ?
C32 C33 H33 118.9 . . ?
C34 C33 C32 122.2(7) . . ?
C34 C33 H33 118.9 . . ?
C33 C34 C34 122.6(8) . 5_666 ?
C33 C34 C35 115.6(6) . . ?
C35 C34 C34 121.7(8) . 5_666 ?
C34 C35 H35 118.6 . . ?
C34 C35 C36 122.7(8) . . ?
C36 C35 H35 118.6 . . ?
C31 C36 C35 119.8(8) . . ?
C31 C36 H36 120.1 . . ?
C35 C36 H36 120.1 . . ?
O1 C37 C38 117.9(8) . . ?
O2 C37 O1 120.1(7) . . ?
O2 C37 C38 121.6(8) . . ?
C37 C38 H38A 109.5 . . ?
C37 C38 H38B 109.5 . . ?
C37 C38 H38C 109.5 . . ?
H38A C38 H38B 109.5 . . ?
H38A C38 H38C 109.5 . . ?
H38B C38 H38C 109.5 . . ?
O3 C39 O4 119.5(8) . . ?
O3 C39 C40 123.2(9) . . ?
O4 C39 C40 117.2(8) . . ?
C39 C40 H40A 109.5 . . ?
C39 C40 H40B 109.5 . . ?
C39 C40 H40C 109.5 . . ?
H40A C40 H40B 109.5 . . ?
H40A C40 H40C 109.5 . . ?
H40B C40 H40C 109.5 . . ?
O9 Cl2 O10 110.9(10) . . ?
O11 Cl2 O9 122.8(10) . . ?
O11 Cl2 O10 107.5(9) . . ?
O11 Cl2 O12 103.5(11) . . ?
O12 Cl2 O9 103.4(11) . . ?
O12 Cl2 O10 107.6(10) . . ?
O5 Cl1 O7 124.3(17) . . ?
O5 Cl1 O8 105.3(12) . . ?
O6 Cl1 O5 111.7(17) . . ?
O6 Cl1 O7 100.1(15) . . ?
O6 Cl1 O8 106.7(14) . . ?
O7 Cl1 O8 107.6(12) . . ?

loop_
_geom_bond_atom_site_label_1
_geom_bond_atom_site_label_2
_geom_bond_distance
_geom_bond_site_symmetry_2
_geom_bond_publ_flag
Cd1 O1 2.360(6) . ?
Cd1 O2 2.582(6) . ?
Cd1 O3 2.567(7) 7_566 ?
Cd1 O4 2.382(7) 7_566 ?
Cd1 N1 2.315(6) . ?
Cd1 N4 2.305(5) 3_455 ?
Cd1 N5 2.330(6) . ?
Cd2 O2 2.319(5) 7_566 ?
Cd2 O2 2.319(5) . ?
Cd2 O3 2.288(5) . ?
Cd2 O3 2.288(5) 7_566 ?
Cd2 N7 2.199(3) 7_566 ?
Cd2 N7 2.199(3) . ?
O1 C37 1.254(8) . ?
O2 C37 1.243(8) . ?
O3 C39 1.209(9) . ?
O4 C39 1.238(10) . ?
N1 C1 1.342(9) . ?
N1 C2 1.363(10) . ?
N2 C1 1.354(9) . ?
N2 C3 1.400(11) . ?
N2 C4 1.426(9) . ?
N3 C13 1.423(9) . ?
N3 C16 1.355(9) . ?
N3 C17 1.380(11) . ?
N4 C16 1.309(9) . ?
N4 C18 1.321(10) . ?
N5 C19 1.298(9) . ?
N5 C20 1.330(11) . ?
N6 C19 1.361(9) . ?
N6 C21 1.346(11) . ?
N6 C22 1.447(9) . ?
C1 H1 0.9300 . ?
C2 H2 0.9300 . ?
C2 C3 1.372(11) . ?
C3 H3 0.9300 . ?
C4 C5 1.321(11) . ?
C4 C9 1.346(12) . ?
C5 H5 0.9300 . ?
C5 C6 1.369(10) . ?
C6 H6 0.9300 . ?
C6 C7 1.353(10) . ?
C7 C8 1.356(13) . ?
C7 C10 1.501(10) . ?
C8 H8 0.9300 . ?
C8 C9 1.387(12) . ?
C9 H9 0.9300 . ?
C10 C11 1.388(12) . ?
C10 C15 1.380(10) . ?
C11 H11 0.9300 . ?
C11 C12 1.372(13) . ?
C12 H12 0.9300 . ?
C12 C13 1.369(12) . ?
C13 C14 1.351(11) . ?
C14 H14 0.9300 . ?
C14 C15 1.362(9) . ?
C15 H15 0.9300 . ?
C16 H16 0.9300 . ?
C17 H17 0.9300 . ?
C17 C18 1.366(11) . ?
C18 H18 0.9300 . ?
C19 H19 0.9300 . ?
C20 H20 0.9300 . ?
C20 C21 1.367(12) . ?
C21 H21 0.9300 . ?
C22 C23 1.383(10) . ?
C22 C27 1.364(11) . ?
C23 H23 0.9300 . ?
C23 C24 1.385(10) . ?
C24 H24 0.9300 . ?
C24 C25 1.348(11) . ?
C25 C25 1.524(13) 5_565 ?
C25 C26 1.380(9) . ?
C26 H26 0.9300 . ?
C26 C27 1.370(9) . ?
C27 H27 0.9300 . ?
C28 H28 0.9300 . ?
C28 N8 1.4200 . ?
C28 N7 1.4200 . ?
N8 C30 1.4200 . ?
N8 C31 1.381(7) . ?
C30 H30 0.9300 . ?
C30 C29 1.4200 . ?
C29 H29 0.9300 . ?
C29 N7 1.4200 . ?
C31 C32 1.347(10) . ?
C31 C36 1.363(11) . ?
C32 H32 0.9300 . ?
C32 C33 1.371(9) . ?
C33 H33 0.9300 . ?
C33 C34 1.361(9) . ?
C34 C34 1.488(12) 5_666 ?
C34 C35 1.371(11) . ?
C35 H35 0.9300 . ?
C35 C36 1.374(11) . ?
C36 H36 0.9300 . ?
C37 C38 1.471(11) . ?
C38 H38A 0.9600 . ?
C38 H38B 0.9600 . ?
C38 H38C 0.9600 . ?
C39 C40 1.493(12) . ?
C40 H40A 0.9600 . ?
C40 H40B 0.9600 . ?
C40 H40C 0.9600 . ?
Cl2 O9 1.335(14) . ?
Cl2 O10 1.433(15) . ?
Cl2 O11 1.264(13) . ?
Cl2 O12 1.305(17) . ?
Cl1 O5 1.34(2) . ?
Cl1 O6 1.32(2) . ?
Cl1 O7 1.373(19) . ?
Cl1 O8 1.575(15) . ?

loop_
_geom_torsion_atom_site_label_1
_geom_torsion_atom_site_label_2
_geom_torsion_atom_site_label_3
_geom_torsion_atom_site_label_4
_geom_torsion
_geom_torsion_site_symmetry_1
_geom_torsion_site_symmetry_2
_geom_torsion_site_symmetry_3
_geom_torsion_site_symmetry_4
_geom_torsion_publ_flag
Cd1 O1 C37 O2 -5.1(7) . . . . ?
Cd1 O1 C37 C38 168.7(7) . . . . ?
Cd1 O2 C37 O1 4.6(7) . . . . ?
Cd1 O2 C37 C38 -168.9(8) . . . . ?
Cd1 O3 C39 O4 1.1(9) 7_566 . . . ?
Cd1 O3 C39 C40 -177.7(9) 7_566 . . . ?
Cd1 O4 C39 O3 -1.2(10) 7_566 . . . ?
Cd1 O4 C39 C40 177.7(7) 7_566 . . . ?
Cd1 N1 C1 N2 -175.3(5) . . . . ?
Cd1 N1 C2 C3 176.3(7) . . . . ?
Cd1 N4 C16 N3 175.5(5) 3_545 . . . ?
Cd1 N4 C18 C17 -174.7(7) 3_545 . . . ?
Cd1 N5 C19 N6 171.4(5) . . . . ?
Cd1 N5 C20 C21 -171.6(7) . . . . ?
Cd2 O2 C37 O1 173(2) . . . . ?
Cd2 O2 C37 C38 0(3) . . . . ?
Cd2 O3 C39 O4 145.2(17) . . . . ?
Cd2 O3 C39 C40 -34(3) . . . . ?
N1 C2 C3 N2 -2.0(12) . . . . ?
N2 C4 C5 C6 -177.6(8) . . . . ?
N2 C4 C9 C8 178.6(13) . . . . ?
N3 C13 C14 C15 -179.1(8) . . . . ?
N3 C17 C18 N4 -1.9(13) . . . . ?
N5 C20 C21 N6 -0.7(13) . . . . ?
N6 C22 C23 C24 -179.5(7) . . . . ?
N6 C22 C27 C26 178.5(7) . . . . ?
C1 N1 C2 C3 1.5(11) . . . . ?
C1 N2 C3 C2 1.7(11) . . . . ?
C1 N2 C4 C5 24.0(13) . . . . ?
C1 N2 C4 C9 -154.5(11) . . . . ?
C2 N1 C1 N2 -0.3(9) . . . . ?
C3 N2 C1 N1 -0.9(10) . . . . ?
C3 N2 C4 C5 -155.6(10) . . . . ?
C3 N2 C4 C9 25.9(15) . . . . ?
C4 N2 C1 N1 179.4(7) . . . . ?
C4 N2 C3 C2 -178.6(8) . . . . ?
C4 C5 C6 C7 -2.6(15) . . . . ?
C5 C4 C9 C8 0(2) . . . . ?
C5 C6 C7 C8 2.9(15) . . . . ?
C5 C6 C7 C10 -179.4(9) . . . . ?
C6 C7 C8 C9 -2(2) . . . . ?
C6 C7 C10 C11 8.1(15) . . . . ?
C6 C7 C10 C15 -172.7(8) . . . . ?
C7 C8 C9 C4 1(3) . . . . ?
C7 C10 C11 C12 -179.4(13) . . . . ?
C7 C10 C15 C14 178.9(8) . . . . ?
C8 C7 C10 C11 -174.4(13) . . . . ?
C8 C7 C10 C15 4.8(15) . . . . ?
C9 C4 C5 C6 1.0(16) . . . . ?
C10 C7 C8 C9 -179.5(13) . . . . ?
C10 C11 C12 C13 0(2) . . . . ?
C11 C10 C15 C14 -1.9(14) . . . . ?
C11 C12 C13 N3 178.6(12) . . . . ?
C11 C12 C13 C14 0(2) . . . . ?
C12 C13 C14 C15 -0.4(16) . . . . ?
C13 N3 C16 N4 -177.2(8) . . . . ?
C13 N3 C17 C18 178.4(9) . . . . ?
C13 C14 C15 C10 1.5(13) . . . . ?
C15 C10 C11 C12 1(2) . . . . ?
C16 N3 C13 C12 144.1(11) . . . . ?
C16 N3 C13 C14 -37.1(14) . . . . ?
C16 N3 C17 C18 1.0(12) . . . . ?
C16 N4 C18 C17 2.0(11) . . . . ?
C17 N3 C13 C12 -32.7(17) . . . . ?
C17 N3 C13 C14 146.1(11) . . . . ?
C17 N3 C16 N4 0.2(10) . . . . ?
C18 N4 C16 N3 -1.3(9) . . . . ?
C19 N5 C20 C21 0.6(12) . . . . ?
C19 N6 C21 C20 0.5(11) . . . . ?
C19 N6 C22 C23 170.9(7) . . . . ?
C19 N6 C22 C27 -8.7(11) . . . . ?
C20 N5 C19 N6 -0.3(10) . . . . ?
C21 N6 C19 N5 -0.1(10) . . . . ?
C21 N6 C22 C23 -8.8(12) . . . . ?
C21 N6 C22 C27 171.6(9) . . . . ?
C22 N6 C19 N5 -179.9(7) . . . . ?
C22 N6 C21 C20 -179.8(8) . . . . ?
C22 C23 C24 C25 0.5(12) . . . . ?
C23 C22 C27 C26 -1.0(11) . . . . ?
C23 C24 C25 C25 -179.7(8) . . . 5_565 ?
C23 C24 C25 C26 0.0(12) . . . . ?
C24 C25 C26 C27 -1.1(11) . . . . ?
C25 C25 C26 C27 178.6(8) 5_565 . . . ?
C25 C26 C27 C22 1.6(12) . . . . ?
C27 C22 C23 C24 0.1(11) . . . . ?
C28 N8 C30 C29 0.0 . . . . ?
C28 N8 C31 C32 34.1(10) . . . . ?
C28 N8 C31 C36 -143.9(10) . . . . ?
N8 C28 N7 Cd2 179.6(4) . . . . ?
N8 C28 N7 C29 0.0 . . . . ?
N8 C30 C29 N7 0.0 . . . . ?
N8 C31 C32 C33 -179.1(7) . . . . ?
N8 C31 C36 C35 -178.8(12) . . . . ?
C30 N8 C31 C32 -147.8(7) . . . . ?
C30 N8 C31 C36 34.1(12) . . . . ?
C30 C29 N7 Cd2 -179.6(4) . . . . ?
C30 C29 N7 C28 0.0 . . . . ?
N7 C28 N8 C30 0.0 . . . . ?
N7 C28 N8 C31 178.4(6) . . . . ?
C31 N8 C30 C29 -178.3(7) . . . . ?
C31 C32 C33 C34 -2.8(13) . . . . ?
C32 C31 C36 C35 3(2) . . . . ?
C32 C33 C34 C34 -178.5(9) . . . 5_666 ?
C32 C33 C34 C35 4.2(14) . . . . ?
C33 C34 C35 C36 -2(2) . . . . ?
C34 C34 C35 C36 -179.5(13) 5_666 . . . ?
C34 C35 C36 C31 -2(2) . . . . ?
C36 C31 C32 C33 -1.0(14) . . . . ?
